data_1541000
loop_
_publ_author_name
'Staffel, T.'
'Meyer, G.'

_publ_section_title
;
 Synthese und Kristallstrukturen von Na In Br4 und Na In I4
;
_journal_name_full 'Zeitschrift fuer Anorganische und Allgemeine Chemie'
_journal_page_first 107
_journal_page_last 113
_journal_volume 574
_journal_year 1989
_chemical_formula_sum 'Br4 In Na'
_chemical_name_systematic 'Na (In Br4)'
_space_group_IT_number 19
_symmetry_space_group_name_Hall 'P 2ac 2ab'
_symmetry_space_group_name_H-M 'P 21 21 21'
_cell_angle_alpha 90
_cell_angle_beta 90
_cell_angle_gamma 90
_cell_formula_units_Z 4
_cell_length_a 11.081
_cell_length_b 10.507
_cell_length_c 6.761
_cell_volume 787.170
_citation_journal_id_ASTM ZAACAB
_cod_data_source_file Staffel_ZAACAB_1989_400.cif
_cod_data_source_block Br4In1Na1
_cod_original_cell_volume 787.1702
_cod_original_formula_sum 'Br4 In1 Na1'
_cod_database_code 1541000

loop_
_symmetry_equiv_pos_as_xyz
x,y,z
-x+1/2,-y,z+1/2
x+1/2,-y+1/2,-z
-x,y+1/2,-z+1/2

loop_
_atom_site_label
_atom_site_type_symbol
_atom_site_fract_x
_atom_site_fract_y
_atom_site_fract_z
_atom_site_occupancy
_atom_site_U_iso_or_equiv
In1 In+3 0.0378 0.4915 0.2143 1 0.0
Br1 Br-1 0.0377 0.4966 0.5839 1 0.0
Br3 Br-1 0.3326 0.0099 0.9391 1 0.0
Br4 Br-1 0.369 0.3116 0.5706 1 0.0
Br2 Br-1 0.1553 0.3025 0.1048 1 0.0
Na1 Na+1 0.107 0.216 0.6911 1 0.0
